data_4127751
loop_
_publ_author_name
'Han, Shiguo'
'Liu, Xitao'
'Liu, Yi'
'Xu, Zhiyun'
'Li, Yaobin'
'Hong, Maochun'
'Luo, Junhua'
'Sun, Zhihua'

_publ_section_title
;
 High-Temperature Antiferroelectric of Lead Iodide Hybrid Perovskites.
;
_journal_issue 32
_journal_name_full 'Journal of the American Chemical Society'
_journal_page_first 12470
_journal_page_last 12474
_journal_paper_doi 10.1021/jacs.9b05124
_journal_volume 141
_journal_year 2019
_chemical_formula_moiety '0.5(I20 Pb6), 2(C4 H12 N), 2(C2 H8 N)'
_chemical_formula_sum 'C12 H40 I10 N4 Pb3'
_chemical_formula_weight 2131.05
_space_group_crystal_system orthorhombic
_space_group_IT_number 36
_space_group_name_Hall 'C 2c -2'
_space_group_name_H-M_alt 'C m c 21'
_symmetry_space_group_name_Hall 'C 2c -2'
_symmetry_space_group_name_H-M 'C m c 21'
_atom_sites_solution_hydrogens geom
_atom_sites_solution_primary direct
_audit_creation_date 2018-12-11
_audit_creation_method
;
Olex2 1.2
(compiled 2018.05.29 svn.r3508 for OlexSys, GUI svn.r5506)
;
_cell_angle_alpha 90
_cell_angle_beta 90
_cell_angle_gamma 90
_cell_formula_units_Z 4
_cell_length_a 51.236(5)
_cell_length_b 8.7266(9)
_cell_length_c 9.1242(9)
_cell_measurement_reflns_used 4656
_cell_measurement_temperature 200(2)
_cell_measurement_theta_max 25.017
_cell_measurement_theta_min 2.368
_cell_volume 4079.6(7)
_computing_cell_refinement 'SAINT V8.38A (?, 2016)'
_computing_data_reduction 'SAINT V8.38A (?, 2016)'
_computing_molecular_graphics 'Olex2 (Dolomanov et al., 2009)'
_computing_publication_material 'Olex2 (Dolomanov et al., 2009)'
_computing_structure_refinement 'ShelXL (Sheldrick, 2015)'
_computing_structure_solution 'XS (Sheldrick, 2008)'
_diffrn_ambient_temperature 200.0
_diffrn_detector 'Bruker APEX3 area detector'
_diffrn_detector_area_resol_mean 7.9
_diffrn_detector_type 'CCD area detector'
_diffrn_measured_fraction_theta_full 0.992
_diffrn_measured_fraction_theta_max 0.992
_diffrn_measurement_device 'three-circle diffractometer'
_diffrn_measurement_device_type 'Bruker SMART APEX3 area detector'
_diffrn_measurement_method '\w and \f scans'
_diffrn_radiation_monochromator 'mirror optics'
_diffrn_radiation_probe x-ray
_diffrn_radiation_type MoK\a
_diffrn_radiation_wavelength 0.71073
_diffrn_reflns_av_R_equivalents 0.0654
_diffrn_reflns_av_unetI/netI 0.0785
_diffrn_reflns_Laue_measured_fraction_full 0.992
_diffrn_reflns_Laue_measured_fraction_max 0.992
_diffrn_reflns_limit_h_max 60
_diffrn_reflns_limit_h_min -40
_diffrn_reflns_limit_k_max 9
_diffrn_reflns_limit_k_min -10
_diffrn_reflns_limit_l_max 8
_diffrn_reflns_limit_l_min -10
_diffrn_reflns_number 8318
_diffrn_reflns_point_group_measured_fraction_full 0.798
_diffrn_reflns_point_group_measured_fraction_max 0.798
_diffrn_reflns_theta_full 25.080
_diffrn_reflns_theta_max 25.080
_diffrn_reflns_theta_min 2.621
_diffrn_source 'microfocus sealed X-ray tube'
_diffrn_source_type 'Incoatec I\ms'
_exptl_absorpt_coefficient_mu 19.928
_exptl_absorpt_correction_T_max 0.4899
_exptl_absorpt_correction_T_min 0.2652
_exptl_absorpt_correction_type multi-scan
_exptl_absorpt_process_details
'SADABS-2016/2 (Bruker,2016/2) was used for absorption correction. wR2(int) was 0.1308 before and 0.0591 after correction. The Ratio of minimum to maximum transmission is 0.3562. The \l/2 correction factor is Not present.'
_exptl_crystal_colour red
_exptl_crystal_colour_primary red
_exptl_crystal_density_diffrn 3.470
_exptl_crystal_description block
_exptl_crystal_F_000 3664
_exptl_crystal_size_max 0.1
_exptl_crystal_size_mid 0.1
_exptl_crystal_size_min 0.05
_refine_diff_density_max 3.097
_refine_diff_density_min -3.496
_refine_diff_density_rms 0.414
_refine_ls_abs_structure_details
;
 Refined as an inversion twin.
;
_refine_ls_abs_structure_Flack 0.077(9)
_refine_ls_extinction_method none
_refine_ls_goodness_of_fit_ref 1.050
_refine_ls_hydrogen_treatment constr
_refine_ls_matrix_type full
_refine_ls_number_parameters 141
_refine_ls_number_reflns 2926
_refine_ls_number_restraints 37
_refine_ls_restrained_S_all 1.045
_refine_ls_R_factor_all 0.0779
_refine_ls_R_factor_gt 0.0546
_refine_ls_shift/su_max 0.003
_refine_ls_shift/su_mean 0.000
_refine_ls_structure_factor_coef Fsqd
_refine_ls_weighting_details 'w=1/[\s^2^(Fo^2^)+(0.0365P)^2^+240.5399P] where P=(Fo^2^+2Fc^2^)/3'
_refine_ls_weighting_scheme calc
_refine_ls_wR_factor_gt 0.1161
_refine_ls_wR_factor_ref 0.1297
_reflns_Friedel_coverage 0.499
_reflns_Friedel_fraction_full 0.573
_reflns_Friedel_fraction_max 0.573
_reflns_number_gt 2345
_reflns_number_total 2926
_reflns_threshold_expression 'I > 2\s(I)'
_cod_data_source_file ja9b05124_si_002.cif
_cod_data_source_block x1
_cod_original_cell_volume 4079.5(7)
_cod_database_code 4127751
_shelx_shelxl_version_number 2018/3
_shelx_space_group_comment
;
The symmetry employed for this shelxl refinement is uniquely defined
by the following loop, which should always be used as a source of
symmetry information in preference to the above space-group names.
They are only intended as comments.
;
_shelx_estimated_absorpt_t_max 0.436
_shelx_estimated_absorpt_t_min 0.241
_olex2_refinement_description
;
1. Twinned data refinement
 Scales: 0.923(9)
 0.077(9)
2. Fixed Uiso
 At 1.2 times of:
  All C(H,H) groups, All N(H,H,H) groups
 At 1.5 times of:
  All C(H,H,H) groups
3. Uiso/Uaniso restraints and constraints
C1 \\sim N1 \\sim C2: within 2A with sigma of 0.01 and sigma for terminal atoms
of 0.02
N2 \\sim C3 \\sim C4 \\sim C5 \\sim C6: within 2A with sigma of 0.01 and sigma
for terminal atoms of 0.02
4.a Secondary CH2 refined with riding coordinates:
 C3(H3A,H3B), C4(H4A,H4B), C5(H5A,H5B), C2(H2D,H2E)
4.b Idealised Me refined as rotating group:
 N2(H2A,H2B,H2C), C6(H6A,H6B,H6C), C1(H1A,H1B,H1C), N1(H1D,H1E,H1F)
;
_olex2_submission_special_instructions 'No special instructions were received'

loop_
_space_group_symop_operation_xyz
'x, y, z'
'-x, -y, z+1/2'
'-x, y, z'
'x, -y, z+1/2'
'x+1/2, y+1/2, z'
'-x+1/2, -y+1/2, z+1/2'
'-x+1/2, y+1/2, z'
'x+1/2, -y+1/2, z+1/2'

loop_
_atom_site_label
_atom_site_type_symbol
_atom_site_fract_x
_atom_site_fract_y
_atom_site_fract_z
_atom_site_U_iso_or_equiv
_atom_site_adp_type
_atom_site_occupancy
_atom_site_site_symmetry_order
_atom_site_calc_flag
_atom_site_refinement_flags_posn
_atom_site_refinement_flags_adp
_atom_site_refinement_flags_occupancy
I1 I 0.500000 0.94667(14) 0.80384(14) 0.0304(3) Uani 1 2 d S T P
Pb1 Pb 0.500000 0.74024(7) 0.50607(8) 0.02210(15) Uani 1 2 d S T P
I2 I 0.500000 0.56749(14) 0.19230(14) 0.0324(3) Uani 1 2 d S T P
Pb2 Pb 0.37100(2) 0.75379(5) 0.49223(7) 0.02309(10) Uani 1 1 d . . .
I3 I 0.43804(2) 0.75937(10) 0.48478(14) 0.0326(2) Uani 1 1 d . . .
I4 I 0.37942(2) 1.00618(13) 0.24729(12) 0.0411(2) Uani 1 1 d . . .
I5 I 0.36355(2) 0.48521(11) 0.72731(10) 0.0377(2) Uani 1 1 d . . .
I6 I 0.31326(2) 0.82154(11) 0.51696(13) 0.0433(3) Uani 1 1 d . . .
N2 N 0.3305(2) 0.2279(15) 0.4588(15) 0.059(4) Uani 1 1 d . U .
H2A H 0.341367 0.261758 0.386638 0.071 Uiso 1 1 calc GR . .
H2B H 0.326956 0.126880 0.444389 0.071 Uiso 1 1 calc GR . .
H2C H 0.338436 0.240290 0.547364 0.071 Uiso 1 1 calc GR . .
C3 C 0.3060(3) 0.317(2) 0.4555(17) 0.060(2) Uani 1 1 d . U .
H3A H 0.295100 0.281250 0.372649 0.072 Uiso 1 1 calc R . .
H3B H 0.310068 0.426409 0.439528 0.072 Uiso 1 1 calc R . .
C4 C 0.2910(3) 0.299(2) 0.5959(18) 0.062(2) Uani 1 1 d . U .
H4A H 0.285765 0.190682 0.605514 0.074 Uiso 1 1 calc R . .
H4B H 0.302916 0.322841 0.678284 0.074 Uiso 1 1 calc R . .
C5 C 0.2675(3) 0.395(2) 0.6125(18) 0.061(2) Uani 1 1 d . U .
H5A H 0.272482 0.503754 0.603141 0.073 Uiso 1 1 calc R . .
H5B H 0.255240 0.370551 0.531762 0.073 Uiso 1 1 calc R . .
C6 C 0.2544(3) 0.3733(18) 0.7484(17) 0.062(4) Uani 1 1 d . U .
H6A H 0.236161 0.405347 0.738722 0.094 Uiso 1 1 calc GR . .
H6B H 0.262960 0.435024 0.824239 0.094 Uiso 1 1 calc GR . .
H6C H 0.255103 0.264844 0.776022 0.094 Uiso 1 1 calc GR . .
C1 C 0.4338(3) 1.318(2) 0.3936(19) 0.066(4) Uani 1 1 d . U .
H1A H 0.432793 1.224513 0.334963 0.100 Uiso 1 1 calc GR . .
H1B H 0.450936 1.365975 0.380545 0.100 Uiso 1 1 calc GR . .
H1C H 0.420155 1.389906 0.361501 0.100 Uiso 1 1 calc GR . .
N1 N 0.4465(2) 1.1591(13) 0.6014(14) 0.045(3) Uani 1 1 d . U .
H1D H 0.442460 1.069584 0.555363 0.054 Uiso 1 1 calc GR . .
H1E H 0.443630 1.148883 0.699343 0.054 Uiso 1 1 calc GR . .
H1F H 0.463554 1.182178 0.585348 0.054 Uiso 1 1 calc GR . .
C2 C 0.4300(3) 1.2822(19) 0.5435(19) 0.057(3) Uani 1 1 d . U .
H2D H 0.411505 1.253082 0.557878 0.068 Uiso 1 1 calc R . .
H2E H 0.433212 1.375837 0.602145 0.068 Uiso 1 1 calc R . .

loop_
_atom_site_aniso_label
_atom_site_aniso_U_11
_atom_site_aniso_U_22
_atom_site_aniso_U_33
_atom_site_aniso_U_23
_atom_site_aniso_U_13
_atom_site_aniso_U_12
I1 0.0434(7) 0.0232(6) 0.0248(5) -0.0070(5) 0.000 0.000
Pb1 0.0254(3) 0.0220(3) 0.0189(3) 0.0010(3) 0.000 0.000
I2 0.0446(7) 0.0245(6) 0.0280(6) -0.0105(6) 0.000 0.000
Pb2 0.03012(19) 0.02049(18) 0.01866(18) 0.0000(2) 0.0009(3) 0.00001(19)
I3 0.0265(3) 0.0369(4) 0.0343(4) -0.0011(5) -0.0004(5) 0.0024(4)
I4 0.0530(5) 0.0361(4) 0.0341(4) 0.0198(4) 0.0088(5) 0.0117(6)
I5 0.0592(5) 0.0279(4) 0.0261(4) 0.0119(4) 0.0003(5) -0.0004(5)
I6 0.0291(4) 0.0391(5) 0.0616(6) -0.0040(6) 0.0034(5) -0.0003(4)
N2 0.069(6) 0.058(7) 0.051(7) 0.000(6) 0.023(6) 0.009(6)
C3 0.068(4) 0.068(4) 0.045(4) 0.009(4) 0.011(4) 0.026(4)
C4 0.072(4) 0.073(4) 0.040(3) 0.005(3) 0.010(3) 0.026(3)
C5 0.073(4) 0.069(4) 0.041(4) 0.000(4) 0.012(4) 0.026(4)
C6 0.071(7) 0.066(7) 0.051(7) -0.013(7) 0.025(7) 0.039(6)
C1 0.072(8) 0.067(8) 0.061(7) 0.032(7) -0.011(7) 0.021(7)
N1 0.046(6) 0.037(6) 0.051(6) 0.015(6) -0.017(6) 0.010(5)
C2 0.059(6) 0.050(6) 0.062(6) 0.028(5) -0.004(6) 0.018(5)

loop_
_atom_type_symbol
_atom_type_description
_atom_type_scat_dispersion_real
_atom_type_scat_dispersion_imag
_atom_type_scat_source
C C 0.0033 0.0016 'International Tables Vol C Tables 4.2.6.8 and 6.1.1.4'
H H 0.0000 0.0000 'International Tables Vol C Tables 4.2.6.8 and 6.1.1.4'
I I -0.4742 1.8119 'International Tables Vol C Tables 4.2.6.8 and 6.1.1.4'
N N 0.0061 0.0033 'International Tables Vol C Tables 4.2.6.8 and 6.1.1.4'
Pb Pb -3.3944 10.1111 'International Tables Vol C Tables 4.2.6.8 and 6.1.1.4'

loop_
_geom_angle_atom_site_label_1
_geom_angle_atom_site_label_2
_geom_angle_atom_site_label_3
_geom_angle
_geom_angle_site_symmetry_1
_geom_angle_site_symmetry_3
Pb1 I1 Pb1 157.58(5) . 2_675
I1 Pb1 I1 90.49(2) . 2_674
I2 Pb1 I1 83.74(4) . 2_674
I2 Pb1 I1 91.22(4) 2_665 .
I2 Pb1 I1 174.22(4) . .
I2 Pb1 I1 178.29(4) 2_665 2_674
I2 Pb1 I2 94.55(2) 2_665 .
I2 Pb1 I3 94.41(2) 2_665 3_655
I2 Pb1 I3 94.41(2) 2_665 .
I3 Pb1 I1 91.25(2) . .
I3 Pb1 I1 85.55(2) . 2_674
I3 Pb1 I1 91.25(2) 3_655 .
I3 Pb1 I1 85.55(2) 3_655 2_674
I3 Pb1 I2 88.31(2) 3_655 .
I3 Pb1 I2 88.31(2) . .
I3 Pb1 I3 170.77(5) 3_655 .
Pb1 I2 Pb1 150.09(5) 2_664 .
I4 Pb2 I3 82.46(3) 4_575 .
I4 Pb2 I3 80.80(3) . .
I4 Pb2 I4 92.300(16) 4_575 .
I4 Pb2 I5 176.91(3) . .
I4 Pb2 I5 86.38(3) . 4_564
I4 Pb2 I5 178.44(3) 4_575 4_564
I4 Pb2 I5 90.47(3) 4_575 .
I5 Pb2 I3 98.22(3) . .
I5 Pb2 I3 96.50(3) 4_564 .
I5 Pb2 I5 90.837(15) . 4_564
I6 Pb2 I3 167.50(3) . .
I6 Pb2 I4 87.07(3) . 4_575
I6 Pb2 I4 92.86(3) . .
I6 Pb2 I5 93.82(3) . 4_564
I6 Pb2 I5 88.65(3) . .
Pb1 I3 Pb2 174.00(4) . .
Pb2 I4 Pb2 164.12(4) 4_574 .
Pb2 I5 Pb2 164.75(4) . 4_565
H2A N2 H2B 109.5 . .
H2A N2 H2C 109.5 . .
H2B N2 H2C 109.5 . .
C3 N2 H2A 109.5 . .
C3 N2 H2B 109.5 . .
C3 N2 H2C 109.5 . .
N2 C3 H3A 109.3 . .
N2 C3 H3B 109.3 . .
N2 C3 C4 111.5(13) . .
H3A C3 H3B 108.0 . .
C4 C3 H3A 109.3 . .
C4 C3 H3B 109.3 . .
C3 C4 H4A 108.1 . .
C3 C4 H4B 108.1 . .
H4A C4 H4B 107.3 . .
C5 C4 C3 116.8(15) . .
C5 C4 H4A 108.1 . .
C5 C4 H4B 108.1 . .
C4 C5 H5A 108.8 . .
C4 C5 H5B 108.8 . .
H5A C5 H5B 107.7 . .
C6 C5 C4 113.7(15) . .
C6 C5 H5A 108.8 . .
C6 C5 H5B 108.8 . .
C5 C6 H6A 109.5 . .
C5 C6 H6B 109.5 . .
C5 C6 H6C 109.5 . .
H6A C6 H6B 109.5 . .
H6A C6 H6C 109.5 . .
H6B C6 H6C 109.5 . .
H1A C1 H1B 109.5 . .
H1A C1 H1C 109.5 . .
H1B C1 H1C 109.5 . .
C2 C1 H1A 109.5 . .
C2 C1 H1B 109.5 . .
C2 C1 H1C 109.5 . .
H1D N1 H1E 109.5 . .
H1D N1 H1F 109.5 . .
H1E N1 H1F 109.5 . .
C2 N1 H1D 109.5 . .
C2 N1 H1E 109.5 . .
C2 N1 H1F 109.5 . .
C1 C2 N1 115.7(14) . .
C1 C2 H2D 108.4 . .
C1 C2 H2E 108.4 . .
N1 C2 H2D 108.4 . .
N1 C2 H2E 108.4 . .
H2D C2 H2E 107.4 . .

loop_
_geom_bond_atom_site_label_1
_geom_bond_atom_site_label_2
_geom_bond_distance
_geom_bond_site_symmetry_2
I1 Pb1 3.2598(15) .
I1 Pb1 3.2970(14) 2_675
Pb1 I2 3.2356(15) .
Pb1 I2 3.1778(14) 2_665
Pb1 I3 3.1847(8) .
Pb1 I3 3.1846(8) 3_655
Pb2 I3 3.4358(9) .
Pb2 I4 3.1606(13) 4_575
Pb2 I4 3.1673(13) .
Pb2 I5 3.2000(11) .
Pb2 I5 3.2153(11) 4_564
Pb2 I6 3.0252(10) .
N2 H2A 0.9100 .
N2 H2B 0.9100 .
N2 H2C 0.9100 .
N2 C3 1.48(2) .
C3 H3A 0.9900 .
C3 H3B 0.9900 .
C3 C4 1.50(2) .
C4 H4A 0.9900 .
C4 H4B 0.9900 .
C4 C5 1.47(2) .
C5 H5A 0.9900 .
C5 H5B 0.9900 .
C5 C6 1.42(2) .
C6 H6A 0.9800 .
C6 H6B 0.9800 .
C6 H6C 0.9800 .
C1 H1A 0.9800 .
C1 H1B 0.9800 .
C1 H1C 0.9800 .
C1 C2 1.42(2) .
N1 H1D 0.9100 .
N1 H1E 0.9100 .
N1 H1F 0.9100 .
N1 C2 1.47(2) .
C2 H2D 0.9900 .
C2 H2E 0.9900 .

loop_
_geom_torsion_atom_site_label_1
_geom_torsion_atom_site_label_2
_geom_torsion_atom_site_label_3
_geom_torsion_atom_site_label_4
_geom_torsion
N2 C3 C4 C5 174.0(15)
C3 C4 C5 C6 -179.4(15)

loop_
_twin_individual_id
_twin_individual_mass_fraction_refined
1 0.923(9)
2 0.077(9)
